data_4085611
loop_
_publ_author_name
'Rudler, Henri'
'Parlier, Andr\'ee'
'del Pilar Peregrina, Maria'
'Vaissermann, Jacqueline'

_publ_section_title
;
 1,4- to 1,5-Homologation of Alkene-Carbene and Alkyne-Carbene Complexes
 of Chromium and Tungsten: The Clue to Reactivity
;
_journal_issue 1
_journal_name_full Organometallics
_journal_page_first 1
_journal_page_last 3
_journal_paper_doi 10.1021/om0491286
_journal_volume 24
_journal_year 2005
_chemical_absolute_configuration unk
_chemical_formula_moiety 'C19 H16 O3'
_chemical_formula_sum 'C19 H16 O3'
_chemical_formula_weight 292.33
_space_group_IT_number 4
_symmetry_cell_setting monoclinic
_symmetry_space_group_name_Hall 'P 2yb'
_symmetry_space_group_name_H-M 'P 1 21 1'
_atom_sites_solution_hydrogens geom
_atom_sites_solution_primary direct
_atom_sites_solution_secondary difmap
_cell_angle_alpha 90
_cell_angle_beta 102.38(2)
_cell_angle_gamma 90
_cell_formula_units_Z 4
_cell_length_a 8.271(3)
_cell_length_b 19.028(6)
_cell_length_c 9.7530(12)
_cell_measurement_reflns_used 37
_cell_measurement_temperature 295
_cell_measurement_theta_max 24
_cell_measurement_theta_min 2
_cell_volume 1499.2(8)
_computing_cell_refinement 'Dirax/lsq (Duisenberg & Schreurs, 1989-2000)'
_computing_data_collection 'COLLECT (Nonius BV, 1997)'
_computing_data_reduction 'EvalCCD (Duisenberg & Schreurs 1990-2000)'
_computing_molecular_graphics 'CAMERON (Watkin et al 1996)'
_computing_publication_material 'CRYSTALS (Watkin et al 2003)'
_computing_structure_refinement 'CRYSTALS (Watkin et al 2003)'
_computing_structure_solution 'SIR92 (Altomare et al, 1994)'
_diffrn_ambient_temperature 295
_diffrn_measured_fraction_theta_full 0.997
_diffrn_measured_fraction_theta_max 0.966
_diffrn_measurement_device_type 'Nonius Kappa CCD'
_diffrn_measurement_method \w
_diffrn_radiation_monochromator graphite
_diffrn_radiation_type 'Mo K\a'
_diffrn_radiation_wavelength 0.71073
_diffrn_reflns_av_R_equivalents 0.08
_diffrn_reflns_limit_h_max 9
_diffrn_reflns_limit_h_min -9
_diffrn_reflns_limit_k_max 22
_diffrn_reflns_limit_k_min -20
_diffrn_reflns_limit_l_max 11
_diffrn_reflns_limit_l_min -8
_diffrn_reflns_number 8766
_diffrn_reflns_theta_full 19.250
_diffrn_reflns_theta_max 25.000
_diffrn_reflns_theta_min 2.138
_diffrn_standards_decay_% 0.00
_diffrn_standards_interval_count 0
_diffrn_standards_interval_time 0
_diffrn_standards_number 0
_exptl_absorpt_coefficient_mu 0.087
_exptl_absorpt_correction_T_max 0.00
_exptl_absorpt_correction_T_min 0.00
_exptl_absorpt_correction_type none
_exptl_crystal_colour none
_exptl_crystal_density_diffrn 1.295
_exptl_crystal_description needle
_exptl_crystal_F_000 616
_exptl_crystal_size_max 0.30
_exptl_crystal_size_mid 0.10
_exptl_crystal_size_min 0.10
_refine_diff_density_max 0.27
_refine_diff_density_min -0.31
_refine_ls_extinction_method None
_refine_ls_goodness_of_fit_ref 1.1113
_refine_ls_hydrogen_treatment refU
_refine_ls_matrix_type full
_refine_ls_number_parameters 155
_refine_ls_number_reflns 1404
_refine_ls_number_restraints 1
_refine_ls_R_factor_all 0.1372
_refine_ls_R_factor_gt 0.0721
_refine_ls_shift/su_max 0.000547
_refine_ls_structure_factor_coef F
_refine_ls_weighting_details
;
 Method, part 1, Chebychev polynomial, (Watkin, 1994, Prince, 1982) 
 [weight] = 1.0/[A~0~*T~0~(x)+A~1~*T~1~(x) ... +A~n-1~]*T~n-1~(x)] 
 where A~i~ are the Chebychev coefficients listed below and x= Fcalc/Fmax 
 Method = Robust Weighting (Prince, 1982) 
 W = [weight] * [1-(deltaF/6*sigmaF)^2^]^2^ 
 A~i~ are: 
 0.463 0.440 0.238 
;
_refine_ls_weighting_scheme calc
_refine_ls_wR_factor_all 0.1506
_refine_ls_wR_factor_gt 0.0739
_refine_ls_wR_factor_ref 0.0739
_reflns_limit_h_max 9
_reflns_limit_h_min -9
_reflns_limit_k_max 22
_reflns_limit_k_min 0
_reflns_limit_l_max 11
_reflns_limit_l_min 0
_reflns_number_gt 1404
_reflns_number_total 2653
_reflns_threshold_expression I>1.50u(I)
_cod_data_source_file Organometallics_2005_1.cif
_cod_data_source_block C19H16O3
_cod_original_cell_volume 1499.2(7)
_cod_original_sg_symbol_H-M 'P 1 21 1 '
_cod_database_code 4085611
_refine_ls_r_factor_ref 0.0721
_reflns_number_all 2651

loop_
_symmetry_equiv_pos_as_xyz
x,y,z
-x,y+1/2,-z

loop_
_atom_site_label
_atom_site_type_symbol
_atom_site_fract_x
_atom_site_fract_y
_atom_site_fract_z
_atom_site_U_iso_or_equiv
_atom_site_occupancy
_atom_site_adp_type
_atom_site_refinement_flags_posn
O1 O 0.5761(8) 0.3062(4) 0.1890(6) 0.0539(17) 1.0000 Uiso .
O2 O 0.4470(8) 0.2176(4) 0.2715(7) 0.063(2) 1.0000 Uiso .
C2 C 0.5401(11) 0.2380(5) 0.1982(9) 0.046(2) 1.0000 Uiso .
O3 O 0.8597(7) 0.4210(4) 0.1122(6) 0.0502(17) 1.0000 Uiso .
C3 C 0.6374(10) 0.1958(4) 0.1164(8) 0.038(2) 1.0000 Uiso .
C3a C 0.7305(10) 0.2408(4) 0.0629(8) 0.038(2) 1.0000 Uiso .
C4 C 0.9655(11) 0.1987(4) -0.0585(9) 0.045(2) 1.0000 Uiso .
C4a C 0.8831(10) 0.2441(4) 0.0156(9) 0.039(2) 1.0000 Uiso .
C5 C 1.1160(13) 0.2195(5) -0.0842(10) 0.054(3) 1.0000 Uiso .
C6 C 1.1876(11) 0.2838(4) -0.0377(10) 0.047(2) 1.0000 Uiso .
C7 C 1.1113(10) 0.3277(4) 0.0384(9) 0.043(2) 1.0000 Uiso .
C7a C 0.9599(11) 0.3079(4) 0.0639(8) 0.038(2) 1.0000 Uiso .
C8 C 0.8553(11) 0.3490(5) 0.1451(9) 0.046(2) 1.0000 Uiso .
C8a C 0.6860(11) 0.3143(5) 0.0935(9) 0.044(2) 1.0000 Uiso .
C9 C 0.7789(13) 0.4645(5) 0.1958(11) 0.058(3) 1.0000 Uiso .
C10 C 0.7863(14) 0.5385(6) 0.1447(12) 0.078(3) 1.0000 Uiso .
C31 C 0.6296(8) 0.1177(2) 0.1125(6) 0.044(2) 1.0000 Uiso G
C32 C 0.6032(7) 0.0783(3) 0.2257(4) 0.052(2) 1.0000 Uiso G
C33 C 0.6065(8) 0.0053(3) 0.2201(5) 0.061(3) 1.0000 Uiso G
C34 C 0.6361(9) -0.0282(2) 0.1012(7) 0.063(3) 1.0000 Uiso G
C35 C 0.6624(8) 0.0112(3) -0.0120(5) 0.060(3) 1.0000 Uiso G
C36 C 0.6592(7) 0.0842(3) -0.0063(5) 0.048(2) 1.0000 Uiso G
O101 O 0.5944(8) 0.3234(4) -0.3058(6) 0.0570(18) 1.0000 Uiso .
O102 O 0.4541(8) 0.2353(4) -0.2337(7) 0.063(2) 1.0000 Uiso .
C102 C 0.5489(11) 0.2548(5) -0.3032(9) 0.047(2) 1.0000 Uiso .
O103 O 0.8963(8) 0.4338(4) -0.3572(7) 0.0540(18) 1.0000 Uiso .
C103 C 0.6482(9) 0.2119(4) -0.3874(8) 0.032(2) 1.0000 Uiso .
C103a C 0.7452(11) 0.2574(4) -0.4348(9) 0.040(2) 1.0000 Uiso .
C104 C 0.9650(10) 0.2141(4) -0.5720(8) 0.038(2) 1.0000 Uiso .
C104a C 0.8982(10) 0.2599(4) -0.4877(8) 0.035(2) 1.0000 Uiso .
C105 C 1.1121(12) 0.2333(5) -0.6023(9) 0.047(2) 1.0000 Uiso .
C106 C 1.1930(12) 0.2942(5) -0.5519(10) 0.051(2) 1.0000 Uiso .
C107 C 1.1297(12) 0.3391(5) -0.4672(10) 0.050(2) 1.0000 Uiso .
C107a C 0.9798(10) 0.3224(4) -0.4353(8) 0.040(2) 1.0000 Uiso .
C108 C 0.8799(11) 0.3612(5) -0.3434(9) 0.044(2) 1.0000 Uiso .
C108a C 0.7057(11) 0.3306(5) -0.3986(9) 0.046(2) 1.0000 Uiso .
C109 C 0.8589(15) 0.4730(6) -0.2432(12) 0.077(3) 1.0000 Uiso .
C110 C 0.8997(14) 0.5484(6) -0.2634(12) 0.082(3) 1.0000 Uiso .
C131 C 0.6370(7) 0.1346(2) -0.3922(7) 0.039(2) 1.0000 Uiso G
C132 C 0.4828(6) 0.1023(3) -0.4135(6) 0.053(2) 1.0000 Uiso G
C133 C 0.4710(6) 0.0295(3) -0.4205(7) 0.062(3) 1.0000 Uiso G
C134 C 0.6133(8) -0.0111(2) -0.4061(8) 0.070(3) 1.0000 Uiso G
C135 C 0.7675(6) 0.0211(3) -0.3848(7) 0.064(3) 1.0000 Uiso G
C136 C 0.7794(5) 0.0939(3) -0.3778(6) 0.049(2) 1.0000 Uiso G
H41 H 0.9152 0.1525 -0.0928 0.076(5) 1.0000 Uiso .
H51 H 1.1735 0.1874 -0.1415 0.076(5) 1.0000 Uiso .
H61 H 1.2971 0.2969 -0.0589 0.076(5) 1.0000 Uiso .
H71 H 1.1636 0.3734 0.0745 0.076(5) 1.0000 Uiso .
H81 H 0.8904 0.3477 0.2497 0.076(5) 1.0000 Uiso .
H801 H 0.6218 0.3440 0.0181 0.076(5) 1.0000 Uiso .
H91 H 0.8334 0.4594 0.2957 0.076(5) 1.0000 Uiso .
H92 H 0.6597 0.4502 0.1804 0.076(5) 1.0000 Uiso .
H101 H 0.7334 0.5698 0.2060 0.076(5) 1.0000 Uiso .
H102 H 0.9091 0.5522 0.1626 0.076(5) 1.0000 Uiso .
H103 H 0.7354 0.5429 0.0473 0.076(5) 1.0000 Uiso .
H321 H 0.5816 0.1024 0.3103 0.076(5) 1.0000 Uiso .
H331 H 0.5885 -0.0231 0.3018 0.076(5) 1.0000 Uiso .
H341 H 0.6405 -0.0811 0.0982 0.076(5) 1.0000 Uiso .
H351 H 0.6855 -0.0137 -0.0969 0.076(5) 1.0000 Uiso .
H361 H 0.6786 0.1118 -0.0885 0.076(5) 1.0000 Uiso .
H1041 H 0.9097 0.1697 -0.6069 0.076(5) 1.0000 Uiso .
H1051 H 1.1632 0.2026 -0.6642 0.076(5) 1.0000 Uiso .
H1061 H 1.3010 0.3066 -0.5765 0.076(5) 1.0000 Uiso .
H1071 H 1.1880 0.3831 -0.4282 0.076(5) 1.0000 Uiso .
H1081 H 0.9206 0.3554 -0.2398 0.076(5) 1.0000 Uiso .
H1801 H 0.6494 0.3656 -0.4696 0.076(5) 1.0000 Uiso .
H1091 H 0.9316 0.4555 -0.1547 0.076(5) 1.0000 Uiso .
H1092 H 0.7419 0.4676 -0.2419 0.076(5) 1.0000 Uiso .
H1101 H 0.8744 0.5765 -0.1836 0.076(5) 1.0000 Uiso .
H1102 H 1.0183 0.5539 -0.2665 0.076(5) 1.0000 Uiso .
H1103 H 0.8286 0.5660 -0.3538 0.076(5) 1.0000 Uiso .
H1321 H 0.3790 0.1298 -0.4230 0.076(5) 1.0000 Uiso .
H1331 H 0.3631 0.0044 -0.4345 0.076(5) 1.0000 Uiso .
H1341 H 0.6103 -0.0638 -0.4105 0.076(5) 1.0000 Uiso .
H1351 H 0.8733 -0.0067 -0.3749 0.076(5) 1.0000 Uiso .
H1361 H 0.8892 0.1187 -0.3634 0.076(5) 1.0000 Uiso .

loop_
_atom_type_symbol
_atom_type_scat_dispersion_real
_atom_type_scat_dispersion_imag
_atom_type_scat_Cromer_Mann_a1
_atom_type_scat_Cromer_Mann_b1
_atom_type_scat_Cromer_Mann_a2
_atom_type_scat_Cromer_Mann_b2
_atom_type_scat_Cromer_Mann_a3
_atom_type_scat_Cromer_Mann_b3
_atom_type_scat_Cromer_Mann_a4
_atom_type_scat_Cromer_Mann_b4
_atom_type_scat_Cromer_Mann_c
_atom_type_scat_source
C 0.0033 0.0016 2.3100 20.8439 1.0200 10.2075 1.5886 0.5687 0.8650 51.6512 0.2156 International_Tables_Vol_IV_Table_2.2B
H 0.0000 0.0000 0.4930 10.5109 0.3229 26.1257 0.1402 3.1424 0.0408 57.7998 0.0030 International_Tables_Vol_IV_Table_2.2B
O 0.0106 0.0060 3.0485 13.2771 2.2868 5.7011 1.5463 0.3239 0.8670 32.9089 0.2508 International_Tables_Vol_IV_Table_2.2B

loop_
_geom_angle_atom_site_label_1
_geom_angle_atom_site_label_2
_geom_angle_atom_site_label_3
_geom_angle
_geom_angle_publ_flag
C8a O1 C2 109.1(7) yes
C3 C2 O2 128.8(9) yes
C3 C2 O1 109.5(8) yes
O2 C2 O1 121.6(9) yes
C9 O3 C8 113.3(7) yes
C31 C3 C3a 131.2(8) yes
C31 C3 C2 121.9(7) yes
C3a C3 C2 106.8(7) yes
C8a C3a C4a 107.2(7) yes
C8a C3a C3 109.7(7) yes
C4a C3a C3 141.0(8) yes
H41 C4 C5 121.316 no
H41 C4 C4a 120.265 no
C5 C4 C4a 118.4(8) yes
C7a C4a C4 118.3(8) yes
C7a C4a C3a 107.2(8) yes
C4 C4a C3a 134.5(8) yes
H51 C5 C6 119.530 no
H51 C5 C4 118.379 no
C6 C5 C4 122.1(9) yes
H61 C6 C7 120.364 no
H61 C6 C5 119.391 no
C7 C6 C5 120.2(9) yes
H71 C7 C7a 120.862 no
H71 C7 C6 120.709 no
C7a C7 C6 118.4(8) yes
C8 C7a C7 126.7(8) yes
C8 C7a C4a 110.8(8) yes
C7 C7a C4a 122.5(8) yes
H81 C8 C8a 111.623 no
H81 C8 O3 103.968 no
C8a C8 O3 114.2(7) yes
H81 C8 C7a 116.666 no
C8a C8 C7a 101.0(7) yes
O3 C8 C7a 109.8(7) yes
H801 C8a O1 103.270 no
H801 C8a C3a 120.243 no
O1 C8a C3a 104.2(7) yes
H801 C8a C8 107.783 no
O1 C8a C8 119.5(7) yes
C3a C8a C8 102.8(7) yes
H92 C9 H91 110.348 no
H92 C9 C10 108.346 no
H91 C9 C10 112.234 no
H92 C9 O3 108.821 no
H91 C9 O3 109.701 no
C10 C9 O3 107.3(8) yes
H103 C10 H102 110.864 no
H103 C10 H101 112.454 no
H102 C10 H101 106.762 no
H103 C10 C9 111.874 no
H102 C10 C9 106.916 no
H101 C10 C9 107.667 no
C36 C31 C32 120.000(16) yes
C36 C31 C3 117.7(5) yes
C32 C31 C3 122.2(5) yes
H321 C32 C33 120.197 no
H321 C32 C31 119.803 no
C33 C32 C31 120.000 yes
H331 C33 C34 119.976 no
H331 C33 C32 120.022 no
C34 C33 C32 120.000(16) yes
H341 C34 C35 120.216 no
H341 C34 C33 119.774 no
C35 C34 C33 120.000(18) yes
H351 C35 C36 120.679 no
H351 C35 C34 119.314 no
C36 C35 C34 120.000 yes
H361 C36 C35 119.091 no
H361 C36 C31 120.909 no
C35 C36 C31 120.000 yes
C108a O101 C102 108.7(8) yes
C103 C102 O102 129.4(9) yes
C103 C102 O101 108.8(7) yes
O102 C102 O101 121.6(9) yes
C109 O103 C108 113.6(8) yes
C131 C103 C103a 132.7(7) yes
C131 C103 C102 121.1(7) yes
C103a C103 C102 106.0(7) yes
C108a C103a C104a 107.7(7) yes
C108a C103a C103 110.3(7) yes
C104a C103a C103 140.7(8) yes
H1041 C104 C105 121.624 no
H1041 C104 C104a 121.805 no
C105 C104 C104a 116.6(8) yes
C107a C104a C104 121.6(8) yes
C107a C104a C103a 106.3(7) yes
C104 C104a C103a 132.1(8) yes
H1051 C105 C106 118.237 no
H1051 C105 C104 119.283 no
C106 C105 C104 122.5(9) yes
H1061 C106 C107 118.289 no
H1061 C106 C105 120.263 no
C107 C106 C105 121.4(9) yes
H1071 C107 C107a 119.297 no
H1071 C107 C106 122.489 no
C107a C107 C106 118.2(9) yes
C108 C107a C107 130.3(8) yes
C108 C107a C104a 110.0(7) yes
C107 C107a C104a 119.7(8) yes
H1081 C108 C108a 113.545 no
H1081 C108 O103 100.750 no
C108a C108 O103 116.3(7) yes
H1081 C108 C107a 115.518 no
C108a C108 C107a 101.3(7) yes
O103 C108 C107a 110.1(7) yes
H1801 C108a O101 103.545 no
H1801 C108a C103a 123.512 no
O101 C108a C103a 105.4(7) yes
H1801 C108a C108 104.510 no
O101 C108a C108 119.7(7) yes
C103a C108a C108 101.5(7) yes
H1092 C109 H1091 111.662 no
H1092 C109 C110 110.846 no
H1091 C109 C110 108.931 no
H1092 C109 O103 109.586 no
H1091 C109 O103 107.885 no
C110 C109 O103 107.8(9) yes
H1103 C110 H1102 109.505 no
H1103 C110 H1101 108.731 no
H1102 C110 H1101 109.789 no
H1103 C110 C109 109.253 no
H1102 C110 C109 110.959 no
H1101 C110 C109 108.564 no
C136 C131 C132 120.00(2) yes
C136 C131 C103 120.4(5) yes
C132 C131 C103 119.6(5) yes
H1321 C132 C133 118.006 no
H1321 C132 C131 121.990 no
C133 C132 C131 120.000(4) yes
H1331 C133 C134 117.537 no
H1331 C133 C132 122.460 no
C134 C133 C132 120.00(2) yes
H1341 C134 C135 117.455 no
H1341 C134 C133 122.544 no
C135 C134 C133 120.00(2) yes
H1351 C135 C136 117.832 no
H1351 C135 C134 122.165 no
C136 C135 C134 120.000(4) yes
H1361 C136 C135 121.706 no
H1361 C136 C131 118.292 no
C135 C136 C131 119.999(4) yes

loop_
_geom_bond_atom_site_label_1
_geom_bond_atom_site_label_2
_geom_bond_distance
_geom_bond_publ_flag
O1 C8a 1.442(11) yes
O1 C2 1.340(12) yes
O2 C2 1.220(10) yes
C2 C3 1.485(12) yes
O3 C9 1.425(12) yes
O3 C8 1.410(12) yes
C3 C31 1.488(9) yes
C3 C3a 1.330(11) yes
C3a C8a 1.493(12) yes
C3a C4a 1.436(11) yes
C4 H41 0.998 no
C4 C5 1.380(12) yes
C4 C4a 1.394(12) yes
C4a C7a 1.404(12) yes
C5 H51 1.013 no
C5 C6 1.391(13) yes
C6 H61 1.003 no
C6 C7 1.359(12) yes
C7 H71 1.001 no
C7 C7a 1.380(11) yes
C7a C8 1.510(12) yes
C8 H81 0.999 no
C8 C8a 1.533(12) yes
C8a H801 0.987 no
C9 H92 1.003 no
C9 H91 0.986 no
C9 C10 1.499(16) yes
C10 H103 0.956 no
C10 H102 1.026 no
C10 H101 1.008 no
C31 C36 1.39002(18) yes
C31 C32 1.39003(19) yes
C32 H321 0.993 no
C32 C33 1.3900(4) yes
C33 H331 1.000 no
C33 C34 1.39002(18) yes
C34 H341 1.007 no
C34 C35 1.39003(19) yes
C35 H351 1.007 no
C35 C36 1.3900(4) yes
C36 H361 1.000 no
O101 C108a 1.429(11) yes
O101 C102 1.361(13) yes
O102 C102 1.200(10) yes
C102 C103 1.518(11) yes
O103 C109 1.428(13) yes
O103 C108 1.398(12) yes
C103 C131 1.475(9) yes
C103 C103a 1.330(11) yes
C103a C108a 1.489(12) yes
C103a C104a 1.466(11) yes
C104 H1041 0.986 no
C104 C105 1.362(12) yes
C104 C104a 1.390(11) yes
C104a C107a 1.409(12) yes
C105 H1051 0.997 no
C105 C106 1.375(13) yes
C106 H1061 1.002 no
C106 C107 1.367(13) yes
C107 H1071 1.000 no
C107 C107a 1.379(12) yes
C107a C108 1.532(12) yes
C108 H1081 1.000 no
C108 C108a 1.540(12) yes
C108a H1801 1.002 no
C109 H1092 0.976 no
C109 H1091 0.998 no
C109 C110 1.495(17) yes
C110 H1103 1.006 no
C110 H1102 0.993 no
C110 H1101 1.003 no
C131 C136 1.3901(3) yes
C131 C132 1.3901(4) yes
C132 H1321 0.992 no
C132 C133 1.3901(4) yes
C133 H1331 0.995 no
C133 C134 1.3901(3) yes
C134 H1341 1.003 no
C134 C135 1.3901(4) yes
C135 H1351 1.009 no
C135 C136 1.3901(4) yes
C136 H1361 1.006 no
